data_2002744
loop_
_publ_author_name
'Sedello, O'
'Mueller-Buschbaum, Hk'

_publ_section_title
;
Synthese und Kristallstruktur von (Cu, Fe)3,63 Mo3 O12. Ein Oxometallat
mit eindimensional flaechenverknuepften Oktaederketten.
;
_journal_name_full
;
Zeitschrift fuer Naturforschung, Teil B. Anorganische Chemie,
Organische Chemie (42,1987-)
;
_journal_page_first 90
_journal_page_last 94
_journal_volume 51
_journal_year 1996
_chemical_formula_structural 'Cu1.815 Fe1.815 (Mo O4)3'
_chemical_formula_sum 'Cu1.815 Fe1.815 Mo3 O12'
_chemical_name_systematic 'Copper iron molybdate (1.82/1.82/3)'
_space_group_IT_number 19
_symmetry_cell_setting orthorhombic
_symmetry_Int_Tables_number 19
_symmetry_space_group_name_Hall 'P 2ac 2ab'
_symmetry_space_group_name_H-M 'P 21 21 21'
_cell_angle_alpha 90
_cell_angle_beta 90
_cell_angle_gamma 90
_cell_formula_units_Z 4
_cell_length_a 5.0952(8)
_cell_length_b 10.637(2)
_cell_length_c 17.881(3)
_cell_volume 969.1
_refine_ls_R_factor_all 0.121
_cod_database_code 2002744

loop_
_symmetry_equiv_pos_as_xyz
x,y,z
1/2-x,-y,1/2+z
1/2+x,1/2-y,-z
-x,1/2+y,1/2-z

loop_
_atom_site_aniso_label
_atom_site_aniso_U_11
_atom_site_aniso_U_12
_atom_site_aniso_U_13
_atom_site_aniso_U_22
_atom_site_aniso_U_23
_atom_site_aniso_U_33
Mo1 0.011(1) -0.002(1) 0.001(1) 0.013(1) -0.002(1) 0.013(1)
Mo2 0.012(1) -0.001(1) -0.001(1) 0.012(1) 0.001(1) 0.012(1)
Mo3 0.010(1) 0.001(1) .000(1) 0.012(1) .000(1) 0.010(1)
Cu1 0.021(1) 0.003(1) -0.006(1) 0.021(1) 0.009(1) 0.037(1)
Cu2 0.014(1) -0.003(1) 0.004(1) 0.050(1) -0.023(1) 0.026(1)
Cu3 0.019(1) .000(1) .000(1) 0.021(1) 0.004(1) 0.019(1)
Cu4 0.035(1) 0.003(1) 0.002(1) 0.011(1) 0.001(1) 0.010(1)
Fe1 0.021(1) 0.003(1) -0.006(1) 0.021(1) 0.009(1) 0.037(1)
Fe2 0.014(1) -0.003(1) 0.004(1) 0.050(1) -0.023(1) 0.026(1)
Fe3 0.019(1) .000(1) .000(1) 0.021(1) 0.004(1) 0.019(1)
Fe4 0.035(1) 0.003(1) 0.002(1) 0.011(1) 0.001(1) 0.010(1)
O1 0.014(1) 0.007(1) 0.001(1) 0.015(1) 0.010(1) 0.023(1)
O2 0.028(1) -0.004(1) -0.002(1) 0.013(1) -0.002(1) 0.016(1)
O3 0.022(1) -0.005(1) 0.002(1) 0.017(1) -0.002(1) 0.013(1)
O4 0.018(1) 0.005(1) 0.003(1) 0.026(1) .000(1) 0.020(1)
O5 0.046(1) -0.001(1) 0.002(1) 0.017(1) -0.001(1) 0.019(1)
O6 0.012(1) -0.006(1) 0.005(1) 0.014(1) 0.004(1) 0.024(1)
O7 0.029(1) 0.003(1) 0.003(1) 0.019(1) 0.008(1) 0.016(1)
O8 0.022(1) -0.007(1) -0.003(1) 0.028(1) 0.005(1) 0.023(1)
O9 0.020(1) .000(1) -0.001(1) 0.017(1) 0.007(1) 0.018(1)
O10 0.012(1) -0.004(1) -0.003(1) 0.024(1) -0.003(1) 0.018(1)
O11 0.016(1) 0.004(1) -0.003(1) 0.014(1) .000(1) 0.015(1)
O12 0.022(1) 0.003(1) -0.002(1) 0.028(1) -0.015(1) 0.024(1)

loop_
_atom_site_label
_atom_site_type_symbol
_atom_site_symmetry_multiplicity
_atom_site_Wyckoff_symbol
_atom_site_fract_x
_atom_site_fract_y
_atom_site_fract_z
_atom_site_occupancy
_atom_site_attached_hydrogens
_atom_site_calc_flag
Mo1 Mo6+ 4 a 0.2302(1) 0.0138(1) 0.6033(1) 1. 0 d
Mo2 Mo6+ 4 a 0.2228(1) 0.4655(1) 0.5843(1) 1. 0 d
Mo3 Mo6+ 4 a 0.2737(1) 0.2334(1) 0.8098(1) 1. 0 d
Cu1 Cu1+ 4 a 0.2679(1) 0.7387(1) 0.9376(1) 0.5 0 d
Cu2 Cu1+ 4 a 0.2599(1) 0.8770(1) 0.7929(1) 0.5 0 d
Cu3 Cu1+ 4 a 0.2520(1) 0.5492(1) 0.7682(1) 0.5 0 d
Cu4 Cu1+ 4 a 0.3947(1) 0.7498(1) 0.4997(1) 0.315(2) 0 d
Fe1 Fe2+ 4 a 0.2679(1) 0.7387(1) 0.9376(1) 0.5 0 d
Fe2 Fe2+ 4 a 0.2599(1) 0.8770(1) 0.7929(1) 0.5 0 d
Fe3 Fe2+ 4 a 0.2520(1) 0.5492(1) 0.7682(1) 0.5 0 d
Fe4 Fe2+ 4 a 0.3947(1) 0.7498(1) 0.4997(1) 0.315(2) 0 d
O1 O2- 4 a 0.0532(5) 0.8723(3) 0.8885(2) 1. 0 d
O2 O2- 4 a 0.3572(5) 0.2420(3) 0.9053(2) 1. 0 d
O3 O2- 4 a 0.1466(6) 0.8786(3) 0.5490(2) 1. 0 d
O4 O2- 4 a 0.4228(6) 0.4914(3) 0.6676(2) 1. 0 d
O5 O2- 4 a 0.1397(7) 0.6121(3) 0.5424(2) 1. 0 d
O6 O2- 4 a 0.4496(6) 0.7189(3) 0.7520(2) 1. 0 d
O7 O2- 4 a 0.9471(7) 0.0955(3) 0.6404(2) 1. 0 d
O8 O2- 4 a 0.4269(7) 0.1187(3) 0.5528(2) 1. 0 d
O9 O2- 4 a 0.9336(6) 0.6012(3) 0.7021(2) 1. 0 d
O10 O2- 4 a 0.4239(6) 0.9632(3) 0.6808(2) 1. 0 d
O11 O2- 4 a 0.0838(6) 0.3638(2) 0.7814(2) 1. 0 d
O12 O2- 4 a 0.4292(7) 0.3781(3) 0.5245(2) 1. 0 d

loop_
_atom_type_symbol
_atom_type_oxidation_number
Mo6+ 6.000
Cu1+ 1.000
Fe2+ 2.000
O2- -2.000
